data_7100839
loop_
_publ_author_name
'Alan Cowley'
'Jamie N. Jones'

_publ_section_title
;
pi-Indenyl tin(II) and lead(II) compounds
;
_journal_name_full 'Chemical Communications'
_journal_paper_doi 10.1039/b410549d
_journal_year 2005
_chemical_formula_sum 'C50 H76 Si4 Sn2'
_chemical_formula_weight 1026.85
_space_group_IT_number 18
_symmetry_cell_setting orthorhombic
_symmetry_space_group_name_Hall 'P 2 2ab'
_symmetry_space_group_name_H-M 'P 21 21 2'
_cell_angle_alpha 90.000(5)
_cell_angle_beta 90.000(5)
_cell_angle_gamma 90.000(5)
_cell_formula_units_Z 4
_cell_length_a 21.232(5)
_cell_length_b 24.238(5)
_cell_length_c 10.398(5)
_cell_measurement_temperature 153(2)
_cell_volume 5351(3)
_diffrn_ambient_temperature 153(2)
_exptl_crystal_density_diffrn 1.275
_cod_depositor_comments
;
The following automatic conversions were performed:
'_symmetry_cell_setting' value 'Orthorhombic' changed to 'orthorhombic'
according to '/home/saulius/struct/CIF-dictionaries/cif_core.dic'
dictionary named 'cif_core.dic' version 2.4.1 from 2010-06-29.

Automatic conversion script
Id: cif_fix_enum 1527 2010-12-29 10:47:43Z saulius 
;
_cod_database_code 7100839

loop_
_symmetry_equiv_pos_as_xyz
'x, y, z'
'-x, -y, z'
'x+1/2, -y+1/2, -z'
'-x+1/2, y+1/2, -z'

loop_
_atom_site_label
_atom_site_type_symbol
_atom_site_fract_x
_atom_site_fract_y
_atom_site_fract_z
_atom_site_U_iso_or_equiv
_atom_site_adp_type
_atom_site_occupancy
_atom_site_symmetry_multiplicity
_atom_site_calc_flag
_atom_site_refinement_flags
_atom_site_disorder_assembly
_atom_site_disorder_group
C1 C 0.0703(3) 0.7877(4) 0.9633(8) 0.050(2) Uani 1 1 d . . .
C2 C 0.1083(4) 0.8001(3) 0.8544(8) 0.049(2) Uani 1 1 d . . .
C3 C 0.1549(4) 0.7631(4) 0.8480(9) 0.057(2) Uani 1 1 d . . .
C4 C 0.1503(4) 0.7259(3) 0.9465(9) 0.048(2) Uani 1 1 d . . .
C5 C 0.0974(4) 0.7396(4) 1.0219(8) 0.051(2) Uani 1 1 d . . .
C6 C 0.0210(5) 0.8238(5) 1.0227(14) 0.131(6) Uani 1 1 d . . .
H6A H 0.0413 0.8517 1.0770 0.196 Uiso 1 1 calc R . .
H6B H -0.0074 0.8013 1.0752 0.196 Uiso 1 1 calc R . .
H6C H -0.0032 0.8422 0.9547 0.196 Uiso 1 1 calc R . .
C7 C 0.1035(7) 0.8533(4) 0.7758(12) 0.137(6) Uani 1 1 d . . .
H7A H 0.1353 0.8796 0.8057 0.205 Uiso 1 1 calc R . .
H7B H 0.0614 0.8693 0.7867 0.205 Uiso 1 1 calc R . .
H7C H 0.1106 0.8450 0.6847 0.205 Uiso 1 1 calc R . .
C8 C 0.2086(5) 0.7636(6) 0.7454(11) 0.130(6) Uani 1 1 d . . .
H8A H 0.2416 0.7893 0.7722 0.195 Uiso 1 1 calc R . .
H8B H 0.1914 0.7753 0.6623 0.195 Uiso 1 1 calc R . .
H8C H 0.2264 0.7265 0.7372 0.195 Uiso 1 1 calc R . .
C9 C 0.1962(5) 0.6793(4) 0.9722(14) 0.118(5) Uani 1 1 d . . .
H9A H 0.1735 0.6477 1.0086 0.177 Uiso 1 1 calc R . .
H9B H 0.2284 0.6917 1.0332 0.177 Uiso 1 1 calc R . .
H9C H 0.2164 0.6683 0.8915 0.177 Uiso 1 1 calc R . .
C10 C 0.0780(6) 0.7135(5) 1.1471(8) 0.127(6) Uani 1 1 d . . .
H10A H 0.1048 0.7274 1.2166 0.191 Uiso 1 1 calc R . .
H10B H 0.0826 0.6733 1.1409 0.191 Uiso 1 1 calc R . .
H10C H 0.0340 0.7226 1.1653 0.191 Uiso 1 1 calc R . .
C11 C -0.0805(3) 0.7377(3) 0.7815(7) 0.0290(17) Uani 1 1 d . . .
C12 C -0.0589(3) 0.7392(3) 0.6507(6) 0.0295(16) Uani 1 1 d . . .
C13 C -0.0533(3) 0.6819(2) 0.6162(6) 0.0245(15) Uani 1 1 d . . .
C14 C -0.0377(4) 0.6555(3) 0.4999(7) 0.0328(18) Uani 1 1 d . . .
C15 C -0.0390(4) 0.5996(3) 0.4917(7) 0.0362(18) Uani 1 1 d . . .
C16 C -0.0549(3) 0.5669(3) 0.5984(7) 0.0371(19) Uani 1 1 d . . .
H16 H -0.0554 0.5279 0.5899 0.045 Uiso 1 1 calc R . .
C17 C -0.0697(3) 0.5903(3) 0.7143(7) 0.0295(17) Uani 1 1 d . . .
H17 H -0.0803 0.5679 0.7861 0.035 Uiso 1 1 calc R . .
C18 C -0.0687(3) 0.6483(3) 0.7250(6) 0.0250(16) Uani 1 1 d . . .
C19 C -0.0845(3) 0.6838(3) 0.8314(6) 0.0275(16) Uani 1 1 d . . .
C20 C 0.0183(6) 0.8032(5) 0.4571(12) 0.065(3) Uani 1 1 d . . .
C21 C -0.0708(4) 0.8641(3) 0.6305(8) 0.046(2) Uani 1 1 d . . .
H21A H -0.0353 0.8710 0.6885 0.069 Uiso 1 1 calc R . .
H21B H -0.1097 0.8611 0.6808 0.069 Uiso 1 1 calc R . .
H21C H -0.0746 0.8947 0.5695 0.069 Uiso 1 1 calc R . .
C22 C -0.1200(4) 0.7910(4) 0.4190(7) 0.062(3) Uani 1 1 d . . .
H22A H -0.1142 0.7562 0.3728 0.093 Uiso 1 1 calc R . .
H22B H -0.1179 0.8218 0.3579 0.093 Uiso 1 1 calc R . .
H22C H -0.1612 0.7911 0.4615 0.093 Uiso 1 1 calc R . .
C23 C -0.1300(5) 0.7256(4) 1.0872(8) 0.073(3) Uani 1 1 d . . .
H23A H -0.0890 0.7427 1.1044 0.110 Uiso 1 1 calc R . .
H23B H -0.1501 0.7156 1.1688 0.110 Uiso 1 1 calc R . .
H23C H -0.1568 0.7517 1.0406 0.110 Uiso 1 1 calc R . .
C24 C -0.1959(4) 0.6296(4) 0.9626(7) 0.049(2) Uani 1 1 d . . .
H24A H -0.1908 0.5979 0.9052 0.074 Uiso 1 1 calc R . .
H24B H -0.2250 0.6562 0.9235 0.074 Uiso 1 1 calc R . .
H24C H -0.2131 0.6172 1.0452 0.074 Uiso 1 1 calc R . .
C25 C -0.0668(4) 0.6133(3) 1.0763(7) 0.055(2) Uani 1 1 d . . .
H25A H -0.0269 0.6314 1.0980 0.082 Uiso 1 1 calc R . .
H25B H -0.0586 0.5812 1.0214 0.082 Uiso 1 1 calc R . .
H25C H -0.0878 0.6012 1.1554 0.082 Uiso 1 1 calc R . .
C26 C 0.2515(4) 0.3986(3) 0.4432(7) 0.046(2) Uani 1 1 d . . .
C27 C 0.2631(4) 0.3633(3) 0.5473(8) 0.043(2) Uani 1 1 d . . .
C28 C 0.3186(3) 0.3791(3) 0.6103(7) 0.0377(19) Uani 1 1 d . . .
C29 C 0.3432(3) 0.4262(3) 0.5424(8) 0.0375(19) Uani 1 1 d . . .
C30 C 0.3008(4) 0.4371(3) 0.4376(8) 0.048(2) Uani 1 1 d . . .
C31 C 0.1987(4) 0.3929(5) 0.3480(10) 0.086(4) Uani 1 1 d . . .
H31A H 0.1854 0.4296 0.3191 0.129 Uiso 1 1 calc R . .
H31B H 0.1631 0.3741 0.3888 0.129 Uiso 1 1 calc R . .
H31C H 0.2132 0.3713 0.2739 0.129 Uiso 1 1 calc R . .
C32 C 0.2237(4) 0.3142(4) 0.5882(10) 0.075(3) Uani 1 1 d . . .
H32A H 0.1831 0.3152 0.5434 0.112 Uiso 1 1 calc R . .
H32B H 0.2166 0.3157 0.6813 0.112 Uiso 1 1 calc R . .
H32C H 0.2459 0.2801 0.5664 0.112 Uiso 1 1 calc R . .
C33 C 0.3482(4) 0.3509(4) 0.7229(8) 0.058(2) Uani 1 1 d . . .
H33A H 0.3557 0.3121 0.7020 0.087 Uiso 1 1 calc R . .
H33B H 0.3200 0.3534 0.7973 0.087 Uiso 1 1 calc R . .
H33C H 0.3884 0.3688 0.7434 0.087 Uiso 1 1 calc R . .
C34 C 0.4062(4) 0.4523(4) 0.5610(9) 0.064(3) Uani 1 1 d . . .
H34A H 0.4378 0.4321 0.5110 0.096 Uiso 1 1 calc R . .
H34B H 0.4175 0.4512 0.6524 0.096 Uiso 1 1 calc R . .
H34C H 0.4047 0.4907 0.5319 0.096 Uiso 1 1 calc R . .
C35 C 0.3129(5) 0.4792(4) 0.3322(9) 0.084(3) Uani 1 1 d . . .
H35A H 0.3425 0.4638 0.2694 0.126 Uiso 1 1 calc R . .
H35B H 0.3309 0.5127 0.3701 0.126 Uiso 1 1 calc R . .
H35C H 0.2732 0.4883 0.2892 0.126 Uiso 1 1 calc R . .
C36 C 0.2770(3) 0.5726(3) 0.6610(7) 0.0301(18) Uani 1 1 d . . .
C37 C 0.2831(3) 0.5537(3) 0.7891(6) 0.0282(16) Uani 1 1 d . . .
C38 C 0.2181(3) 0.5488(2) 0.8335(6) 0.0268(16) Uani 1 1 d . . .
C39 C 0.1926(4) 0.5334(3) 0.9535(6) 0.0336(17) Uani 1 1 d . . .
H39 H 0.2195 0.5226 1.0221 0.040 Uiso 1 1 calc R . .
C40 C 0.1286(4) 0.5341(4) 0.9695(8) 0.040(2) Uani 1 1 d . . .
C41 C 0.0881(4) 0.5496(3) 0.8717(8) 0.0407(19) Uani 1 1 d . . .
H41 H 0.0440 0.5503 0.8871 0.049 Uiso 1 1 calc R . .
C42 C 0.1108(3) 0.5641(3) 0.7533(7) 0.0317(17) Uani 1 1 d . . .
H42 H 0.0826 0.5738 0.6861 0.038 Uiso 1 1 calc R . .
C43 C 0.1765(3) 0.5644(3) 0.7316(6) 0.0262(16) Uani 1 1 d . . .
C44 C 0.2130(3) 0.5782(3) 0.6187(6) 0.0300(17) Uani 1 1 d . . .
C45 C 0.2491(4) 0.6271(3) 0.3582(8) 0.058(2) Uani 1 1 d . . .
H45A H 0.2335 0.6326 0.2705 0.088 Uiso 1 1 calc R . .
H45B H 0.2812 0.5980 0.3582 0.088 Uiso 1 1 calc R . .
H45C H 0.2677 0.6616 0.3897 0.088 Uiso 1 1 calc R . .
C46 C 0.1324(4) 0.5555(3) 0.3781(8) 0.053(2) Uani 1 1 d . . .
H46A H 0.1161 0.5723 0.2991 0.079 Uiso 1 1 calc R . .
H46B H 0.0972 0.5445 0.4333 0.079 Uiso 1 1 calc R . .
H46C H 0.1576 0.5230 0.3564 0.079 Uiso 1 1 calc R . .
C47 C 0.1350(4) 0.6689(3) 0.4959(8) 0.050(2) Uani 1 1 d . . .
H47A H 0.1178 0.6827 0.4145 0.074 Uiso 1 1 calc R . .
H47B H 0.1615 0.6974 0.5351 0.074 Uiso 1 1 calc R . .
H47C H 0.1003 0.6597 0.5543 0.074 Uiso 1 1 calc R . .
C48 C 0.4252(3) 0.5703(3) 0.7955(8) 0.052(2) Uani 1 1 d . . .
H48A H 0.4216 0.6090 0.7694 0.078 Uiso 1 1 calc R . .
H48B H 0.4285 0.5470 0.7188 0.078 Uiso 1 1 calc R . .
H48C H 0.4629 0.5655 0.8487 0.078 Uiso 1 1 calc R . .
C49 C 0.3662(4) 0.4797(3) 0.9557(8) 0.059(2) Uani 1 1 d . . .
H49A H 0.3771 0.4543 0.8858 0.088 Uiso 1 1 calc R . .
H49B H 0.3274 0.4673 0.9976 0.088 Uiso 1 1 calc R . .
H49C H 0.4005 0.4804 1.0188 0.088 Uiso 1 1 calc R . .
C50 C 0.3479(4) 0.5982(4) 1.0264(8) 0.057(2) Uani 1 1 d . . .
H50A H 0.3860 0.5958 1.0791 0.085 Uiso 1 1 calc R . .
H50B H 0.3111 0.5883 1.0786 0.085 Uiso 1 1 calc R . .
H50C H 0.3430 0.6359 0.9941 0.085 Uiso 1 1 calc R . .
Si1 Si -0.05727(10) 0.79883(8) 0.54107(19) 0.0344(5) Uani 1 1 d . . .
Si2 Si -0.11859(10) 0.66291(9) 0.98903(19) 0.0361(5) Uani 1 1 d . . .
Si3 Si 0.18272(10) 0.60658(9) 0.46491(19) 0.0343(5) Uani 1 1 d . . .
Si4 Si 0.35435(10) 0.55011(8) 0.88938(19) 0.0355(5) Uani 1 1 d . . .
Sn1 Sn 0.04255(2) 0.713376(19) 0.81024(4) 0.03015(14) Uani 1 1 d . . .
Sn2 Sn 0.24394(2) 0.465810(19) 0.63945(4) 0.03168(14) Uani 1 1 d . . .
H11 H -0.090(2) 0.768(2) 0.833(5) 0.006(14) Uiso 1 1 d . . .
H14 H -0.025(2) 0.676(2) 0.431(5) 0.007(15) Uiso 1 1 d . . .
H15 H -0.029(3) 0.581(2) 0.407(6) 0.034(18) Uiso 1 1 d . . .
H20A H 0.051(4) 0.804(3) 0.526(8) 0.06(3) Uiso 1 1 d . . .
H20B H 0.030(5) 0.774(4) 0.443(10) 0.08(4) Uiso 1 1 d . . .
H20C H 0.022(3) 0.833(3) 0.403(6) 0.03(2) Uiso 1 1 d . . .
H36 H 0.305(3) 0.580(3) 0.601(7) 0.04(2) Uiso 1 1 d . . .
H40 H 0.111(3) 0.528(2) 1.038(5) 0.008(16) Uiso 1 1 d . . .

loop_
_atom_site_aniso_label
_atom_site_aniso_U_11
_atom_site_aniso_U_22
_atom_site_aniso_U_33
_atom_site_aniso_U_23
_atom_site_aniso_U_13
_atom_site_aniso_U_12
C1 0.031(4) 0.046(5) 0.073(6) -0.044(5) -0.014(4) 0.011(4)
C2 0.055(5) 0.039(5) 0.053(5) 0.004(4) -0.017(5) -0.008(4)
C3 0.050(5) 0.066(6) 0.055(6) -0.014(5) -0.006(5) -0.010(5)
C4 0.048(5) 0.037(5) 0.060(6) -0.019(4) -0.020(5) 0.004(4)
C5 0.064(6) 0.053(5) 0.037(5) 0.002(4) -0.009(5) -0.035(5)
C6 0.062(8) 0.145(12) 0.185(14) -0.112(11) -0.031(8) 0.029(8)
C7 0.200(14) 0.074(8) 0.136(12) 0.057(8) -0.112(11) -0.059(9)
C8 0.078(8) 0.223(16) 0.087(8) -0.057(9) 0.019(7) -0.084(9)
C9 0.082(8) 0.060(7) 0.212(15) -0.049(8) -0.089(9) 0.038(6)
C10 0.192(13) 0.156(11) 0.034(5) 0.013(7) -0.030(7) -0.126(11)
C11 0.030(4) 0.026(4) 0.031(4) -0.010(3) 0.005(3) 0.002(3)
C12 0.031(4) 0.035(4) 0.022(4) -0.005(3) 0.007(3) -0.001(3)
C13 0.026(4) 0.024(3) 0.024(4) 0.002(3) -0.001(3) -0.003(3)
C14 0.036(5) 0.035(4) 0.028(4) -0.007(3) -0.002(4) -0.010(4)
C15 0.034(4) 0.043(5) 0.032(4) -0.018(4) 0.000(4) 0.001(4)
C16 0.040(5) 0.026(4) 0.046(5) -0.012(3) -0.001(4) -0.006(3)
C17 0.030(4) 0.029(4) 0.030(4) 0.002(3) -0.012(3) -0.003(3)
C18 0.024(4) 0.027(4) 0.025(4) 0.003(3) -0.002(3) -0.003(3)
C19 0.036(4) 0.028(4) 0.019(4) -0.001(3) 0.001(3) -0.002(3)
C20 0.092(9) 0.040(6) 0.062(7) 0.016(5) 0.025(7) 0.000(6)
C21 0.051(5) 0.031(4) 0.057(5) -0.002(4) -0.004(4) 0.003(4)
C22 0.098(7) 0.043(5) 0.044(5) 0.020(4) -0.016(5) -0.001(5)
C23 0.094(7) 0.076(7) 0.050(5) -0.020(5) 0.043(5) -0.030(6)
C24 0.043(5) 0.070(6) 0.035(5) 0.007(4) 0.002(4) -0.015(4)
C25 0.050(5) 0.072(6) 0.042(5) 0.019(4) 0.000(4) -0.012(5)
C26 0.039(5) 0.062(5) 0.037(5) -0.029(4) 0.005(4) 0.013(5)
C27 0.030(5) 0.044(5) 0.053(5) -0.015(4) 0.010(4) 0.007(4)
C28 0.028(4) 0.041(4) 0.044(5) -0.014(4) 0.005(4) 0.006(4)
C29 0.029(4) 0.033(4) 0.051(5) -0.020(4) 0.014(4) 0.003(4)
C30 0.050(5) 0.050(5) 0.043(5) -0.004(4) 0.008(4) 0.015(5)
C31 0.064(6) 0.124(9) 0.070(7) -0.063(7) -0.021(6) 0.033(6)
C32 0.051(6) 0.065(6) 0.108(8) -0.039(6) 0.037(6) -0.016(5)
C33 0.042(5) 0.071(6) 0.060(6) 0.010(5) 0.002(4) 0.030(5)
C34 0.044(5) 0.056(6) 0.092(7) -0.019(5) 0.015(5) -0.011(5)
C35 0.105(8) 0.092(8) 0.054(6) 0.015(6) 0.036(6) 0.047(6)
C36 0.032(4) 0.027(4) 0.032(5) 0.001(3) 0.006(3) -0.001(3)
C37 0.039(4) 0.022(3) 0.024(4) 0.004(3) -0.003(3) 0.001(3)
C38 0.040(4) 0.020(3) 0.020(4) -0.005(3) -0.002(3) -0.003(3)
C39 0.051(5) 0.028(4) 0.022(4) -0.007(3) 0.000(3) -0.002(4)
C40 0.046(5) 0.044(5) 0.031(4) 0.002(4) 0.021(4) -0.010(4)
C41 0.040(4) 0.039(5) 0.043(5) -0.007(4) 0.004(4) 0.003(4)
C42 0.036(4) 0.027(4) 0.032(4) -0.010(3) 0.008(4) 0.005(3)
C43 0.027(4) 0.020(3) 0.031(4) -0.010(3) 0.010(3) 0.008(3)
C44 0.031(4) 0.039(4) 0.020(4) -0.003(3) 0.002(3) -0.001(3)
C45 0.050(5) 0.073(5) 0.052(5) 0.023(5) 0.005(5) -0.003(5)
C46 0.058(5) 0.062(6) 0.038(5) -0.003(4) -0.010(4) 0.009(4)
C47 0.058(6) 0.055(5) 0.037(5) 0.001(4) -0.004(4) 0.014(5)
C48 0.048(5) 0.055(5) 0.054(5) -0.006(5) -0.009(5) -0.006(4)
C49 0.062(6) 0.064(6) 0.051(5) 0.014(5) -0.007(5) 0.004(5)
C50 0.052(6) 0.067(6) 0.052(5) -0.022(5) -0.013(5) 0.008(5)
Si1 0.0421(13) 0.0300(11) 0.0310(11) 0.0030(9) 0.0062(10) -0.0011(10)
Si2 0.0398(13) 0.0448(13) 0.0237(11) 0.0022(10) 0.0073(10) -0.0114(11)
Si3 0.0336(12) 0.0459(12) 0.0234(11) 0.0032(10) -0.0016(9) 0.0054(10)
Si4 0.0402(12) 0.0346(12) 0.0317(12) -0.0020(9) -0.0088(10) -0.0009(9)
Sn1 0.0342(3) 0.0286(2) 0.0276(3) -0.0053(2) -0.0020(2) -0.0019(2)
Sn2 0.0313(3) 0.0349(3) 0.0288(3) -0.0083(2) 0.0033(2) 0.0045(3)

loop_
_geom_bond_atom_site_label_1
_geom_bond_atom_site_label_2
_geom_bond_distance
_geom_bond_site_symmetry_2
_geom_bond_publ_flag
C1 C2 1.423(11) . ?
C1 C5 1.435(11) . ?
C1 C6 1.499(12) . ?
C1 Sn1 2.474(7) . ?
C2 C3 1.337(11) . ?
C2 C7 1.529(12) . ?
C2 Sn1 2.565(7) . ?
C3 C4 1.367(11) . ?
C3 C8 1.561(13) . ?
C4 C5 1.410(12) . ?
C4 C9 1.516(11) . ?
C5 C10 1.505(12) . ?
C5 Sn1 2.570(8) . ?
C11 C19 1.409(9) . ?
C11 C12 1.436(9) . ?
C12 C13 1.438(8) . ?
C12 Si1 1.841(7) . ?
C13 C14 1.408(9) . ?
C13 C18 1.432(8) . ?
C14 C15 1.358(9) . ?
C15 C16 1.404(10) . ?
C16 C17 1.368(9) . ?
C17 C18 1.410(9) . ?
C18 C19 1.441(9) . ?
C19 Si2 1.862(7) . ?
C20 Si1 1.830(11) . ?
C21 Si1 1.858(7) . ?
C22 Si1 1.850(8) . ?
C23 Si2 1.846(8) . ?
C24 Si2 1.850(8) . ?
C25 Si2 1.865(8) . ?
C26 C27 1.401(10) . ?
C26 C30 1.404(11) . ?
C26 C31 1.501(11) . ?
C26 Sn2 2.617(6) . ?
C27 C28 1.403(10) . ?
C27 C32 1.516(11) . ?
C28 C29 1.440(10) . ?
C28 C33 1.495(10) . ?
C28 Sn2 2.649(7) . ?
C29 C30 1.438(11) . ?
C29 C34 1.492(10) . ?
C29 Sn2 2.527(7) . ?
C30 C35 1.520(11) . ?
C30 Sn2 2.520(8) . ?
C36 C37 1.415(10) . ?
C36 C44 1.434(9) . ?
C37 C38 1.460(9) . ?
C37 Si4 1.839(7) . ?
C38 C39 1.411(9) . ?
C38 C43 1.430(9) . ?
C39 C40 1.369(10) . ?
C40 C41 1.384(10) . ?
C41 C42 1.368(10) . ?
C42 C43 1.413(9) . ?
C43 C44 1.447(9) . ?
C44 Si3 1.856(7) . ?
C45 Si3 1.862(8) . ?
C46 Si3 1.867(8) . ?
C47 Si3 1.847(8) . ?
C48 Si4 1.860(8) . ?
C49 Si4 1.857(8) . ?
C50 Si4 1.845(8) . ?
